data_1571390
loop_
_publ_author_name
'Stumbo, Emily E.'
'Hodge, Emarald K.'
'Williams, Matthew'
'Thornton, Diana A.'
'McMillen, Colin D.'
'Pienkos, Jared A.'

_publ_section_title
;
 Synthesis and Crystallographic Characterization of Heteroleptic Ir(III)
 Complexes Containing the N-oxide Functional Group and Crystallographic
 Characterization of Ir(III) N-oxide Precursors
;
_journal_issue 3
_journal_name_full Crystals
_journal_page_first 281
_journal_paper_doi 10.3390/cryst14030281
_journal_volume 14
_journal_year 2024
_chemical_formula_sum 'C31 H20 Cl2 F10 Ir N6 P'
_chemical_formula_weight 960.60
_space_group_crystal_system monoclinic
_space_group_IT_number 14
_space_group_name_Hall '-P 2ybc'
_space_group_name_H-M_alt 'P 1 21/c 1'
_atom_sites_solution_hydrogens geom
_atom_sites_solution_primary dual
_atom_sites_solution_secondary difmap
_audit_creation_method SHELXL-2016/6
_cell_angle_alpha 90
_cell_angle_beta 93.775(3)
_cell_angle_gamma 90
_cell_formula_units_Z 4
_cell_length_a 9.6985(8)
_cell_length_b 24.7164(18)
_cell_length_c 13.7261(9)
_cell_measurement_reflns_used 9771
_cell_measurement_temperature 100(2)
_cell_measurement_theta_max 26.82
_cell_measurement_theta_min 2.63
_cell_volume 3283.2(4)
_computing_cell_refinement 'Bruker SAINT'
_computing_data_collection 'Bruker APEX3'
_computing_data_reduction 'Bruker SAINT'
_computing_molecular_graphics 'Bruker SHELXTL'
_computing_publication_material 'Bruker SHELXTL'
_computing_structure_refinement 'SHELXL-2016/6 (Sheldrick, 2016)'
_computing_structure_solution 'SHELXT 2014/5 (Sheldrick, 2014)'
_diffrn_ambient_temperature 100(2)
_diffrn_measured_fraction_theta_full 0.999
_diffrn_measured_fraction_theta_max 0.999
_diffrn_measurement_device_type 'Bruker D8 Venture Photon 2'
_diffrn_measurement_method '\f and \w scans'
_diffrn_radiation_type MoK\a
_diffrn_radiation_wavelength 0.71073
_diffrn_reflns_av_R_equivalents 0.0468
_diffrn_reflns_av_unetI/netI 0.0229
_diffrn_reflns_Laue_measured_fraction_full 0.999
_diffrn_reflns_Laue_measured_fraction_max 0.999
_diffrn_reflns_limit_h_max 11
_diffrn_reflns_limit_h_min -11
_diffrn_reflns_limit_k_max 29
_diffrn_reflns_limit_k_min -29
_diffrn_reflns_limit_l_max 16
_diffrn_reflns_limit_l_min -16
_diffrn_reflns_number 56722
_diffrn_reflns_point_group_measured_fraction_full 0.999
_diffrn_reflns_point_group_measured_fraction_max 0.999
_diffrn_reflns_theta_full 25.242
_diffrn_reflns_theta_max 25.499
_diffrn_reflns_theta_min 2.104
_diffrn_source 'Incoatec I\mS'
_exptl_absorpt_coefficient_mu 4.370
_exptl_absorpt_correction_T_max 1.0000
_exptl_absorpt_correction_T_min 0.8142
_exptl_absorpt_correction_type multi-scan
_exptl_absorpt_process_details 'SADABS, Bruker'
_exptl_crystal_colour orange
_exptl_crystal_density_diffrn 1.943
_exptl_crystal_description plate
_exptl_crystal_F_000 1856
_exptl_crystal_size_max 0.173
_exptl_crystal_size_mid 0.112
_exptl_crystal_size_min 0.033
_refine_diff_density_max 1.811
_refine_diff_density_min -1.148
_refine_diff_density_rms 0.125
_refine_ls_extinction_method none
_refine_ls_goodness_of_fit_ref 1.067
_refine_ls_hydrogen_treatment constr
_refine_ls_matrix_type full
_refine_ls_number_parameters 460
_refine_ls_number_reflns 6099
_refine_ls_number_restraints 0
_refine_ls_restrained_S_all 1.067
_refine_ls_R_factor_all 0.0498
_refine_ls_R_factor_gt 0.0409
_refine_ls_shift/su_max 0.001
_refine_ls_shift/su_mean 0.000
_refine_ls_structure_factor_coef Fsqd
_refine_ls_weighting_details 'w=1/[\s^2^(Fo^2^)+(0.0217P)^2^+26.0908P] where P=(Fo^2^+2Fc^2^)/3'
_refine_ls_weighting_scheme calc
_refine_ls_wR_factor_gt 0.0865
_refine_ls_wR_factor_ref 0.0938
_reflns_Friedel_coverage 0.000
_reflns_number_gt 5258
_reflns_number_total 6099
_reflns_threshold_expression 'I > 2\s(I)'
_cod_data_source_file Ir-NO-NN-combined-CIF.cif
_cod_data_source_block 6-DCM
_cod_original_sg_symbol_H-M 'P 21/c'
_cod_database_code 1571390
_shelx_shelxl_version_number 2016/6
_shelx_space_group_comment
;
The symmetry employed for this shelxl refinement is uniquely defined
by the following loop, which should always be used as a source of
symmetry information in preference to the above space-group names.
They are only intended as comments.
;
_shelx_estimated_absorpt_t_min 0.519
_shelx_estimated_absorpt_t_max 0.869

loop_
_space_group_symop_operation_xyz
'x, y, z'
'-x, y+1/2, -z+1/2'
'-x, -y, -z'
'x, -y-1/2, z-1/2'

loop_
_atom_site_label
_atom_site_type_symbol
_atom_site_fract_x
_atom_site_fract_y
_atom_site_fract_z
_atom_site_U_iso_or_equiv
_atom_site_adp_type
_atom_site_occupancy
_atom_site_site_symmetry_order
_atom_site_calc_flag
_atom_site_refinement_flags_posn
_atom_site_refinement_flags_adp
_atom_site_refinement_flags_occupancy
_atom_site_disorder_assembly
_atom_site_disorder_group
Ir1 Ir 0.42794(3) 0.36500(2) 0.24931(2) 0.03293(9) Uani 1 1 d . . . . .
P1 P -0.0634(3) 0.51196(13) 0.22927(19) 0.0817(8) Uani 1 1 d . . . . .
F1 F 0.7084(7) 0.4168(3) 0.5782(4) 0.112(3) Uani 1 1 d . . . . .
F2 F 0.9733(5) 0.3369(3) 0.3479(5) 0.110(2) Uani 1 1 d . . . . .
F3 F 0.4530(8) 0.1548(2) 0.2064(5) 0.114(2) Uani 1 1 d . . . . .
F4 F 0.2389(7) 0.2103(3) 0.4831(4) 0.106(2) Uani 1 1 d . . . . .
F5 F 0.0104(6) 0.5396(3) 0.3252(4) 0.0973(19) Uani 1 1 d . . . . .
F6 F -0.1483(9) 0.4854(3) 0.1365(4) 0.116(3) Uani 1 1 d . . . . .
F7 F -0.1628(5) 0.5603(2) 0.2159(5) 0.0875(17) Uani 1 1 d . . . . .
F8 F 0.0293(13) 0.4583(5) 0.2383(6) 0.227(7) Uani 1 1 d . . . . .
F9 F -0.1599(8) 0.4806(2) 0.2954(4) 0.104(2) Uani 1 1 d . . . . .
F10 F 0.0380(7) 0.5354(5) 0.1617(6) 0.192(5) Uani 1 1 d . . . . .
N1 N 0.2363(5) 0.3677(2) 0.1640(4) 0.0377(12) Uani 1 1 d . . . . .
N2 N 0.0041(8) 0.3765(4) 0.0352(5) 0.076(2) Uani 1 1 d . . . . .
N3 N 0.4147(8) 0.5417(3) 0.0839(6) 0.076(2) Uani 1 1 d . . . . .
N4 N 0.4324(6) 0.4421(2) 0.1798(4) 0.0377(12) Uani 1 1 d . . . . .
N5 N 0.3631(6) 0.4027(2) 0.3710(4) 0.0445(13) Uani 1 1 d . . . . .
N6 N 0.5150(6) 0.3225(2) 0.1411(4) 0.0419(13) Uani 1 1 d . . . . .
C1 C 0.1365(8) 0.3305(3) 0.1606(5) 0.0526(18) Uani 1 1 d . . . . .
H1 H 0.145225 0.300003 0.202630 0.063 Uiso 1 1 calc R U . . .
C2 C 0.0204(9) 0.3357(4) 0.0971(6) 0.069(2) Uani 1 1 d . . . . .
H2 H -0.049960 0.308934 0.097953 0.082 Uiso 1 1 calc R U . . .
C3 C 0.1022(9) 0.4140(4) 0.0396(6) 0.065(2) Uani 1 1 d . . . . .
H3 H 0.092589 0.444115 -0.003342 0.078 Uiso 1 1 calc R U . . .
C4 C 0.2186(7) 0.4112(3) 0.1045(5) 0.0460(17) Uani 1 1 d . . . . .
C5 C 0.3240(7) 0.4536(3) 0.1164(5) 0.0447(16) Uani 1 1 d . . . . .
C6 C 0.3171(8) 0.5038(4) 0.0702(6) 0.062(2) Uani 1 1 d . . . . .
H6 H 0.239128 0.511499 0.026870 0.075 Uiso 1 1 calc R U . . .
C7 C 0.5185(9) 0.5291(3) 0.1462(7) 0.070(2) Uani 1 1 d . . . . .
H7 H 0.589573 0.555127 0.158764 0.084 Uiso 1 1 calc R U . . .
C8 C 0.5299(8) 0.4799(3) 0.1947(6) 0.0506(18) Uani 1 1 d . . . . .
H8 H 0.607600 0.473084 0.238768 0.061 Uiso 1 1 calc R U . . .
C9 C 0.2356(9) 0.4189(3) 0.3812(6) 0.061(2) Uani 1 1 d . . . . .
H9 H 0.168557 0.413189 0.328638 0.073 Uiso 1 1 calc R U . . .
C10 C 0.1943(12) 0.4439(4) 0.4644(7) 0.082(3) Uani 1 1 d . . . . .
H10 H 0.100986 0.454823 0.468997 0.098 Uiso 1 1 calc R U . . .
C11 C 0.2894(15) 0.4524(5) 0.5391(8) 0.101(4) Uani 1 1 d . . . . .
H11 H 0.263398 0.469465 0.597193 0.121 Uiso 1 1 calc R U . . .
C12 C 0.4226(13) 0.4366(4) 0.5311(6) 0.082(3) Uani 1 1 d . . . . .
H12 H 0.489484 0.442746 0.583647 0.099 Uiso 1 1 calc R U . . .
C13 C 0.4616(9) 0.4112(3) 0.4459(5) 0.056(2) Uani 1 1 d . . . . .
C14 C 0.5983(8) 0.3923(3) 0.4245(5) 0.054(2) Uani 1 1 d . . . . .
C15 C 0.7183(11) 0.3953(4) 0.4880(6) 0.078(3) Uani 1 1 d . . . . .
C16 C 0.8423(10) 0.3770(5) 0.4632(8) 0.092(4) Uani 1 1 d . . . . .
H16 H 0.921793 0.379196 0.507239 0.110 Uiso 1 1 calc R U . . .
C17 C 0.8491(9) 0.3552(4) 0.3728(8) 0.078(3) Uani 1 1 d . . . . .
C18 C 0.7363(8) 0.3497(3) 0.3058(6) 0.058(2) Uani 1 1 d . . . . .
H18 H 0.746389 0.333285 0.244107 0.070 Uiso 1 1 calc R U . . .
C19 C 0.6077(7) 0.3687(3) 0.3311(5) 0.0427(16) Uani 1 1 d . . . . .
C20 C 0.5771(8) 0.3453(3) 0.0674(5) 0.0514(18) Uani 1 1 d . . . . .
H20 H 0.575239 0.383511 0.060663 0.062 Uiso 1 1 calc R U . . .
C21 C 0.6441(9) 0.3147(4) 0.0008(6) 0.066(2) Uani 1 1 d . . . . .
H21 H 0.689188 0.331488 -0.050617 0.079 Uiso 1 1 calc R U . . .
C22 C 0.6438(10) 0.2590(4) 0.0110(7) 0.077(3) Uani 1 1 d . . . . .
H22 H 0.688705 0.237124 -0.034212 0.093 Uiso 1 1 calc R U . . .
C23 C 0.5788(10) 0.2351(4) 0.0861(7) 0.071(2) Uani 1 1 d . . . . .
H23 H 0.578663 0.196850 0.092763 0.085 Uiso 1 1 calc R U . . .
C24 C 0.5136(8) 0.2671(3) 0.1520(6) 0.0532(19) Uani 1 1 d . . . . .
C25 C 0.4435(8) 0.2490(3) 0.2383(6) 0.0514(18) Uani 1 1 d . . . . .
C26 C 0.4146(12) 0.1954(3) 0.2646(8) 0.078(3) Uani 1 1 d . . . . .
C27 C 0.3452(12) 0.1824(4) 0.3466(8) 0.086(3) Uani 1 1 d . . . . .
H27 H 0.326251 0.145853 0.362732 0.103 Uiso 1 1 calc R U . . .
C28 C 0.3058(11) 0.2236(4) 0.4023(6) 0.072(3) Uani 1 1 d . . . . .
C29 C 0.3295(8) 0.2763(3) 0.3826(5) 0.056(2) Uani 1 1 d . . . . .
H29 H 0.299075 0.303844 0.424501 0.067 Uiso 1 1 calc R U . . .
C30 C 0.3999(7) 0.2901(3) 0.2991(5) 0.0441(16) Uani 1 1 d . . . . .
C31 C 0.0406(13) 0.6640(5) 0.2518(10) 0.113(4) Uani 1 1 d . . . . .
H31A H 0.093239 0.631703 0.275266 0.136 Uiso 1 1 calc R U . . .
H31B H -0.018473 0.653420 0.193378 0.136 Uiso 1 1 calc R U . . .
Cl1 Cl -0.0660(4) 0.68664(16) 0.3448(3) 0.1345(15) Uani 1 1 d . . . . .
Cl2 Cl 0.1498(7) 0.7117(2) 0.2216(3) 0.214(3) Uani 1 1 d . . . . .

loop_
_atom_site_aniso_label
_atom_site_aniso_U_11
_atom_site_aniso_U_22
_atom_site_aniso_U_33
_atom_site_aniso_U_23
_atom_site_aniso_U_13
_atom_site_aniso_U_12
Ir1 0.03560(14) 0.03571(14) 0.02785(13) 0.00196(10) 0.00487(9) -0.00287(10)
P1 0.0853(18) 0.102(2) 0.0597(15) 0.0151(14) 0.0178(13) 0.0401(16)
F1 0.132(5) 0.156(6) 0.044(3) 0.009(3) -0.025(3) -0.082(5)
F2 0.033(3) 0.166(6) 0.130(5) 0.074(5) -0.003(3) -0.002(3)
F3 0.174(7) 0.042(3) 0.126(5) -0.013(3) 0.016(5) 0.004(4)
F4 0.147(6) 0.100(4) 0.073(4) 0.035(3) 0.018(4) -0.056(4)
F5 0.070(4) 0.145(6) 0.076(4) 0.015(4) -0.005(3) -0.023(4)
F6 0.192(8) 0.093(4) 0.065(4) -0.002(3) 0.014(4) 0.059(5)
F7 0.065(3) 0.064(3) 0.130(5) -0.005(3) -0.020(3) 0.017(3)
F8 0.289(13) 0.306(13) 0.089(5) 0.034(7) 0.033(6) 0.242(12)
F9 0.181(7) 0.065(3) 0.064(3) 0.005(3) -0.005(4) -0.040(4)
F10 0.076(5) 0.369(15) 0.138(7) 0.117(8) 0.060(5) 0.065(7)
N1 0.032(3) 0.051(3) 0.031(3) -0.005(2) 0.008(2) -0.002(2)
N2 0.050(4) 0.120(7) 0.055(4) -0.003(5) -0.007(3) 0.002(4)
N3 0.055(4) 0.070(5) 0.105(6) 0.043(4) 0.023(4) 0.011(4)
N4 0.039(3) 0.041(3) 0.035(3) 0.003(2) 0.008(2) 0.006(2)
N5 0.053(4) 0.047(3) 0.035(3) -0.001(3) 0.016(3) -0.009(3)
N6 0.041(3) 0.045(3) 0.040(3) 0.000(2) 0.006(2) 0.008(3)
C1 0.045(4) 0.072(5) 0.040(4) -0.010(4) 0.002(3) -0.004(4)
C2 0.051(5) 0.103(7) 0.052(5) -0.011(5) -0.001(4) -0.012(5)
C3 0.047(5) 0.097(7) 0.051(5) 0.010(4) 0.001(4) 0.009(5)
C4 0.036(4) 0.068(5) 0.035(3) 0.000(3) 0.011(3) 0.014(3)
C5 0.039(4) 0.058(4) 0.039(4) 0.011(3) 0.014(3) 0.009(3)
C6 0.044(4) 0.077(6) 0.068(5) 0.030(4) 0.015(4) 0.020(4)
C7 0.060(5) 0.053(5) 0.097(7) 0.029(5) 0.009(5) -0.004(4)
C8 0.052(4) 0.042(4) 0.059(5) 0.016(3) 0.007(4) -0.001(3)
C9 0.069(6) 0.070(5) 0.047(4) -0.006(4) 0.024(4) -0.007(4)
C10 0.101(8) 0.080(6) 0.070(6) -0.022(5) 0.051(6) -0.009(6)
C11 0.142(11) 0.107(9) 0.059(6) -0.038(6) 0.051(7) -0.030(8)
C12 0.117(9) 0.090(7) 0.042(5) -0.017(5) 0.020(5) -0.039(7)
C13 0.080(6) 0.060(5) 0.028(3) -0.002(3) 0.002(3) -0.030(4)
C14 0.062(5) 0.056(5) 0.041(4) 0.012(3) -0.005(3) -0.031(4)
C15 0.092(7) 0.090(7) 0.049(5) 0.028(5) -0.016(5) -0.056(6)
C16 0.054(6) 0.142(10) 0.075(7) 0.065(7) -0.026(5) -0.049(6)
C17 0.047(5) 0.103(8) 0.083(7) 0.056(6) -0.001(5) -0.015(5)
C18 0.044(4) 0.069(5) 0.059(5) 0.034(4) -0.013(4) -0.005(4)
C19 0.044(4) 0.040(4) 0.044(4) 0.014(3) -0.004(3) -0.015(3)
C20 0.052(4) 0.062(5) 0.042(4) -0.001(3) 0.014(3) 0.013(4)
C21 0.064(5) 0.086(6) 0.051(5) -0.007(4) 0.021(4) 0.017(5)
C22 0.075(6) 0.079(7) 0.079(6) -0.029(5) 0.010(5) 0.034(5)
C23 0.081(7) 0.057(5) 0.074(6) -0.009(5) 0.008(5) 0.017(5)
C24 0.059(5) 0.042(4) 0.057(5) -0.009(3) 0.000(4) 0.010(3)
C25 0.056(5) 0.042(4) 0.054(4) 0.004(3) -0.007(4) 0.000(3)
C26 0.106(8) 0.043(5) 0.084(7) -0.005(5) -0.006(6) 0.002(5)
C27 0.125(9) 0.049(5) 0.082(7) 0.024(5) -0.005(6) -0.023(5)
C28 0.092(7) 0.069(6) 0.054(5) 0.016(4) 0.004(5) -0.030(5)
C29 0.066(5) 0.053(4) 0.047(4) 0.012(3) -0.001(4) -0.024(4)
C30 0.046(4) 0.045(4) 0.040(4) 0.004(3) -0.005(3) -0.009(3)
C31 0.100(10) 0.113(10) 0.127(11) 0.035(8) 0.008(8) -0.015(8)
Cl1 0.113(3) 0.131(3) 0.160(3) 0.076(3) 0.016(2) 0.045(2)
Cl2 0.303(7) 0.216(5) 0.135(3) -0.082(3) 0.098(4) -0.188(5)

loop_
_atom_type_symbol
_atom_type_description
_atom_type_scat_dispersion_real
_atom_type_scat_dispersion_imag
_atom_type_scat_source
C C 0.0033 0.0016 'International Tables Vol C Tables 4.2.6.8 and 6.1.1.4'
H H 0.0000 0.0000 'International Tables Vol C Tables 4.2.6.8 and 6.1.1.4'
F F 0.0171 0.0103 'International Tables Vol C Tables 4.2.6.8 and 6.1.1.4'
Ir Ir -1.4442 7.9887 'International Tables Vol C Tables 4.2.6.8 and 6.1.1.4'
N N 0.0061 0.0033 'International Tables Vol C Tables 4.2.6.8 and 6.1.1.4'
P P 0.1023 0.0942 'International Tables Vol C Tables 4.2.6.8 and 6.1.1.4'
Cl Cl 0.1484 0.1585 'International Tables Vol C Tables 4.2.6.8 and 6.1.1.4'

loop_
_geom_angle_atom_site_label_1
_geom_angle_atom_site_label_2
_geom_angle_atom_site_label_3
_geom_angle
_geom_angle_site_symmetry_1
_geom_angle_site_symmetry_3
_geom_angle_publ_flag
C30 Ir1 C19 89.1(3) . . ?
C30 Ir1 N6 81.1(3) . . ?
C19 Ir1 N6 92.5(3) . . ?
C30 Ir1 N5 95.0(3) . . ?
C19 Ir1 N5 80.0(3) . . ?
N6 Ir1 N5 171.6(2) . . ?
C30 Ir1 N1 94.8(2) . . ?
C19 Ir1 N1 175.6(2) . . ?
N6 Ir1 N1 90.2(2) . . ?
N5 Ir1 N1 97.5(2) . . ?
C30 Ir1 N4 171.1(2) . . ?
C19 Ir1 N4 99.6(2) . . ?
N6 Ir1 N4 96.5(2) . . ?
N5 Ir1 N4 88.6(2) . . ?
N1 Ir1 N4 76.6(2) . . ?
F10 P1 F7 93.3(5) . . ?
F10 P1 F9 172.5(6) . . ?
F7 P1 F9 93.5(4) . . ?
F10 P1 F8 88.9(6) . . ?
F7 P1 F8 174.7(6) . . ?
F9 P1 F8 84.1(5) . . ?
F10 P1 F5 93.9(5) . . ?
F7 P1 F5 90.5(4) . . ?
F9 P1 F5 89.2(3) . . ?
F8 P1 F5 94.1(5) . . ?
F10 P1 F6 89.4(5) . . ?
F7 P1 F6 86.4(3) . . ?
F9 P1 F6 87.8(4) . . ?
F8 P1 F6 88.8(5) . . ?
F5 P1 F6 175.6(4) . . ?
C1 N1 C4 117.6(6) . . ?
C1 N1 Ir1 127.0(5) . . ?
C4 N1 Ir1 115.3(4) . . ?
C2 N2 C3 116.7(8) . . ?
C7 N3 C6 115.5(7) . . ?
C8 N4 C5 117.6(6) . . ?
C8 N4 Ir1 126.3(5) . . ?
C5 N4 Ir1 116.1(5) . . ?
C9 N5 C13 119.0(7) . . ?
C9 N5 Ir1 124.5(5) . . ?
C13 N5 Ir1 116.4(5) . . ?
C20 N6 C24 120.6(6) . . ?
C20 N6 Ir1 124.2(5) . . ?
C24 N6 Ir1 115.1(5) . . ?
N1 C1 C2 121.2(8) . . ?
N1 C1 H1 119.4 . . ?
C2 C1 H1 119.4 . . ?
N2 C2 C1 122.1(9) . . ?
N2 C2 H2 118.9 . . ?
C1 C2 H2 118.9 . . ?
N2 C3 C4 122.9(8) . . ?
N2 C3 H3 118.5 . . ?
C4 C3 H3 118.5 . . ?
N1 C4 C3 119.3(7) . . ?
N1 C4 C5 116.1(6) . . ?
C3 C4 C5 124.5(7) . . ?
N4 C5 C6 119.6(7) . . ?
N4 C5 C4 115.4(6) . . ?
C6 C5 C4 125.0(7) . . ?
N3 C6 C5 123.2(8) . . ?
N3 C6 H6 118.4 . . ?
C5 C6 H6 118.4 . . ?
N3 C7 C8 123.6(8) . . ?
N3 C7 H7 118.2 . . ?
C8 C7 H7 118.2 . . ?
N4 C8 C7 120.5(7) . . ?
N4 C8 H8 119.8 . . ?
C7 C8 H8 119.8 . . ?
N5 C9 C10 123.4(9) . . ?
N5 C9 H9 118.3 . . ?
C10 C9 H9 118.3 . . ?
C11 C10 C9 118.5(10) . . ?
C11 C10 H10 120.8 . . ?
C9 C10 H10 120.8 . . ?
C10 C11 C12 119.9(9) . . ?
C10 C11 H11 120.1 . . ?
C12 C11 H11 120.1 . . ?
C11 C12 C13 120.4(10) . . ?
C11 C12 H12 119.8 . . ?
C13 C12 H12 119.8 . . ?
N5 C13 C12 118.8(9) . . ?
N5 C13 C14 113.5(6) . . ?
C12 C13 C14 127.8(8) . . ?
C15 C14 C19 118.9(8) . . ?
C15 C14 C13 125.8(8) . . ?
C19 C14 C13 115.4(6) . . ?
C16 C15 F1 118.7(9) . . ?
C16 C15 C14 122.6(9) . . ?
F1 C15 C14 118.7(10) . . ?
C15 C16 C17 117.5(8) . . ?
C15 C16 H16 121.3 . . ?
C17 C16 H16 121.3 . . ?
F2 C17 C16 117.5(9) . . ?
F2 C17 C18 118.4(10) . . ?
C16 C17 C18 124.1(10) . . ?
C17 C18 C19 118.7(9) . . ?
C17 C18 H18 120.7 . . ?
C19 C18 H18 120.7 . . ?
C18 C19 C14 118.3(7) . . ?
C18 C19 Ir1 126.9(6) . . ?
C14 C19 Ir1 114.8(6) . . ?
N6 C20 C21 121.8(8) . . ?
N6 C20 H20 119.1 . . ?
C21 C20 H20 119.1 . . ?
C20 C21 C22 118.3(8) . . ?
C20 C21 H21 120.9 . . ?
C22 C21 H21 120.9 . . ?
C23 C22 C21 120.4(8) . . ?
C23 C22 H22 119.8 . . ?
C21 C22 H22 119.8 . . ?
C22 C23 C24 119.7(8) . . ?
C22 C23 H23 120.1 . . ?
C24 C23 H23 120.1 . . ?
N6 C24 C23 119.2(8) . . ?
N6 C24 C25 113.4(6) . . ?
C23 C24 C25 127.3(7) . . ?
C30 C25 C26 117.3(8) . . ?
C30 C25 C24 115.6(6) . . ?
C26 C25 C24 127.1(8) . . ?
F3 C26 C27 118.4(9) . . ?
F3 C26 C25 118.7(9) . . ?
C27 C26 C25 122.9(9) . . ?
C28 C27 C26 117.1(8) . . ?
C28 C27 H27 121.4 . . ?
C26 C27 H27 121.4 . . ?
C27 C28 C29 123.9(9) . . ?
C27 C28 F4 116.6(8) . . ?
C29 C28 F4 119.4(9) . . ?
C28 C29 C30 119.4(8) . . ?
C28 C29 H29 120.3 . . ?
C30 C29 H29 120.3 . . ?
C25 C30 C29 119.3(7) . . ?
C25 C30 Ir1 114.6(5) . . ?
C29 C30 Ir1 125.7(6) . . ?
Cl2 C31 Cl1 111.5(8) . . ?
Cl2 C31 H31A 109.3 . . ?
Cl1 C31 H31A 109.3 . . ?
Cl2 C31 H31B 109.3 . . ?
Cl1 C31 H31B 109.3 . . ?
H31A C31 H31B 108.0 . . ?

loop_
_geom_bond_atom_site_label_1
_geom_bond_atom_site_label_2
_geom_bond_distance
_geom_bond_site_symmetry_2
_geom_bond_publ_flag
Ir1 C30 1.998(7) . ?
Ir1 C19 2.012(7) . ?
Ir1 N6 2.046(5) . ?
Ir1 N5 2.047(5) . ?
Ir1 N1 2.132(5) . ?
Ir1 N4 2.133(5) . ?
P1 F10 1.511(8) . ?
P1 F7 1.538(5) . ?
P1 F9 1.554(7) . ?
P1 F8 1.603(8) . ?
P1 F5 1.609(7) . ?
P1 F6 1.610(8) . ?
F1 C15 1.356(11) . ?
F2 C17 1.351(11) . ?
F3 C26 1.350(11) . ?
F4 C28 1.362(10) . ?
N1 C1 1.333(9) . ?
N1 C4 1.355(9) . ?
N2 C2 1.323(12) . ?
N2 C3 1.327(12) . ?
N3 C7 1.315(11) . ?
N3 C6 1.336(11) . ?
N4 C8 1.336(9) . ?
N4 C5 1.350(9) . ?
N5 C9 1.317(10) . ?
N5 C13 1.373(9) . ?
N6 C20 1.335(9) . ?
N6 C24 1.379(9) . ?
C1 C2 1.384(11) . ?
C1 H1 0.9500 . ?
C2 H2 0.9500 . ?
C3 C4 1.393(10) . ?
C3 H3 0.9500 . ?
C4 C5 1.466(10) . ?
C5 C6 1.393(10) . ?
C6 H6 0.9500 . ?
C7 C8 1.387(10) . ?
C7 H7 0.9500 . ?
C8 H8 0.9500 . ?
C9 C10 1.380(11) . ?
C9 H9 0.9500 . ?
C10 C11 1.350(16) . ?
C10 H10 0.9500 . ?
C11 C12 1.361(16) . ?
C11 H11 0.9500 . ?
C12 C13 1.401(11) . ?
C12 H12 0.9500 . ?
C13 C14 1.455(12) . ?
C14 C15 1.409(11) . ?
C14 C19 1.417(10) . ?
C15 C16 1.349(15) . ?
C16 C17 1.357(16) . ?
C16 H16 0.9500 . ?
C17 C18 1.388(12) . ?
C18 C19 1.398(11) . ?
C18 H18 0.9500 . ?
C20 C21 1.381(10) . ?
C20 H20 0.9500 . ?
C21 C22 1.384(13) . ?
C21 H21 0.9500 . ?
C22 C23 1.378(13) . ?
C22 H22 0.9500 . ?
C23 C24 1.384(11) . ?
C23 H23 0.9500 . ?
C24 C25 1.474(11) . ?
C25 C30 1.398(10) . ?
C25 C26 1.405(11) . ?
C26 C27 1.387(14) . ?
C27 C28 1.345(14) . ?
C27 H27 0.9500 . ?
C28 C29 1.353(11) . ?
C29 C30 1.414(10) . ?
C29 H29 0.9500 . ?
C31 Cl2 1.656(12) . ?
C31 Cl1 1.785(14) . ?
C31 H31A 0.9900 . ?
C31 H31B 0.9900 . ?
